data_4308986
loop_
_publ_author_name
'P\'eter Nagy'
'Andreas Fischer'
'Julius Glaser'
'Andrey Ilyukhin'
'Mikhail Maliarik'
'Imre T\'oth'

_publ_contact_author_address
;
IFM-Department of Chemistry
Link\"oping University
581 83 Link\"oping
Sweden
;
_publ_contact_author_email ' misha@ifm.liu.se'
_publ_contact_author_name 'Mikhail Maliarik'
_publ_section_title
;
Solubility, Complex Formation, and Redox Reactions in the
Tl2O3-HCN/CN--H2O System. Crystal Structures of the Cyano Compounds
Tl(CN)3.H2O, Na[Tl(CN)4].3H2O, K[Tl(CN)4], and TlI[TlIII(CN)4] and of
TlI2C2O4
;
_journal_name_full 'Inorganic Chemistry'
_journal_page_first 2347
_journal_page_last 2357
_journal_paper_doi 10.1021/ic0485918
_journal_volume 44
_journal_year 2005
_chemical_formula_sum 'C2 O4 Tl2'
_chemical_formula_weight 496.76
_chemical_name_systematic
; 
 ? 
;
_space_group_IT_number 14
_symmetry_cell_setting monoclinic
_symmetry_space_group_name_Hall '-P 2ybc'
_symmetry_space_group_name_H-M 'P 1 21/c 1'
_atom_sites_solution_primary direct
_atom_sites_solution_secondary difmap
_audit_creation_method SHELXL-97
_cell_angle_alpha 90.00
_cell_angle_beta 99.22(2)
_cell_angle_gamma 90.00
_cell_formula_units_Z 2
_cell_length_a 6.6141(9)
_cell_length_b 5.8404(11)
_cell_length_c 6.6620(15)
_cell_measurement_temperature 296(2)
_cell_volume 254.02(8)
_computing_structure_refinement 'SHELXL-97 (Sheldrick, 1997)'
_computing_structure_solution 'SHELXS-97 (Sheldrick, 1990)'
_diffrn_ambient_temperature 296(2)
_diffrn_measured_fraction_theta_full 0.778
_diffrn_measured_fraction_theta_max 0.778
_diffrn_radiation_monochromator graphite
_diffrn_radiation_source 'fine-focus sealed tube'
_diffrn_radiation_type MoK\a
_diffrn_radiation_wavelength 0.71073
_diffrn_reflns_av_R_equivalents 0.0000
_diffrn_reflns_av_sigmaI/netI 0.0837
_diffrn_reflns_limit_h_max 11
_diffrn_reflns_limit_h_min -12
_diffrn_reflns_limit_k_max 10
_diffrn_reflns_limit_k_min 0
_diffrn_reflns_limit_l_max 10
_diffrn_reflns_limit_l_min 0
_diffrn_reflns_number 1233
_diffrn_reflns_theta_full 40.15
_diffrn_reflns_theta_max 40.15
_diffrn_reflns_theta_min 3.12
_exptl_absorpt_coefficient_mu 63.265
_exptl_absorpt_correction_T_max 0.0491
_exptl_absorpt_correction_T_min 0.0278
_exptl_absorpt_correction_type none
_exptl_crystal_colour colourless
_exptl_crystal_density_diffrn 6.495
_exptl_crystal_density_method 'not measured'
_exptl_crystal_F_000 412
_exptl_crystal_size_max 0.20
_exptl_crystal_size_mid 0.15
_exptl_crystal_size_min 0.12
_refine_diff_density_max 7.957
_refine_diff_density_min -7.086
_refine_diff_density_rms 1.092
_refine_ls_extinction_method none
_refine_ls_goodness_of_fit_ref 1.023
_refine_ls_hydrogen_treatment noref
_refine_ls_matrix_type full
_refine_ls_number_parameters 37
_refine_ls_number_reflns 1233
_refine_ls_number_restraints 0
_refine_ls_restrained_S_all 1.023
_refine_ls_R_factor_all 0.0553
_refine_ls_R_factor_gt 0.0511
_refine_ls_shift/su_max 0.000
_refine_ls_shift/su_mean 0.000
_refine_ls_structure_factor_coef Fsqd
_refine_ls_weighting_details 'calc w=1/[\s^2^(Fo^2^)+(0.0730P)^2^+0.0000P] where P=(Fo^2^+2Fc^2^)/3'
_refine_ls_weighting_scheme calc
_refine_ls_wR_factor_gt 0.1170
_refine_ls_wR_factor_ref 0.1173
_reflns_number_gt 974
_reflns_number_total 1233
_reflns_threshold_expression >2sigma(I)
_cod_data_source_file ic0485918si20041008_073324_1.cif
_cod_data_source_block 4
_cod_depositor_comments
;
The following automatic conversions were performed:
'_symmetry_cell_setting' value 'Monoclinic' changed to 'monoclinic'
according to '/home/saulius/struct/CIF-dictionaries/cif_core.dic'
dictionary named 'cif_core.dic' version 2.4.1 from 2010-06-29.

Automatic conversion script
Id: cif_fix_enum 1527 2010-12-29 10:47:43Z saulius 
;
_cod_database_code 4308986

loop_
_symmetry_equiv_pos_as_xyz
'x, y, z'
'-x, y+1/2, -z+1/2'
'-x, -y, -z'
'x, -y-1/2, z-1/2'

loop_
_atom_site_label
_atom_site_type_symbol
_atom_site_fract_x
_atom_site_fract_y
_atom_site_fract_z
_atom_site_U_iso_or_equiv
_atom_site_adp_type
_atom_site_occupancy
_atom_site_symmetry_multiplicity
_atom_site_calc_flag
_atom_site_refinement_flags
_atom_site_disorder_assembly
_atom_site_disorder_group
Tl1 Tl 0.18837(5) 0.05659(6) 0.32438(6) 0.01506(12) Uani 1 1 d . . .
O1 O 0.2420(13) -0.0690(14) -0.0640(13) 0.0175(14) Uani 1 1 d . . .
O2 O 0.5128(11) -0.2576(13) -0.1400(11) 0.0137(13) Uani 1 1 d . . .
C1 C 0.433(4) -0.092(4) -0.054(3) 0.052(6) Uani 1 1 d . . .

loop_
_atom_site_aniso_label
_atom_site_aniso_U_11
_atom_site_aniso_U_22
_atom_site_aniso_U_33
_atom_site_aniso_U_23
_atom_site_aniso_U_13
_atom_site_aniso_U_12
Tl1 0.00646(15) 0.01551(16) 0.0216(2) -0.00077(16) -0.00273(10) 0.00019(14)
O1 0.013(3) 0.018(3) 0.021(4) -0.004(3) 0.002(2) -0.004(3)
O2 0.015(3) 0.011(3) 0.014(3) -0.003(2) -0.001(2) 0.000(2)
C1 0.085(17) 0.041(10) 0.032(9) -0.009(7) 0.009(9) -0.010(10)

loop_
_atom_type_symbol
_atom_type_description
_atom_type_scat_dispersion_real
_atom_type_scat_dispersion_imag
_atom_type_scat_source
C C 0.0033 0.0016 'International Tables Vol C Tables 4.2.6.8 and 6.1.1.4'
O O 0.0106 0.0060 'International Tables Vol C Tables 4.2.6.8 and 6.1.1.4'
Tl Tl -2.8358 9.6688 'International Tables Vol C Tables 4.2.6.8 and 6.1.1.4'

loop_
_geom_angle_atom_site_label_1
_geom_angle_atom_site_label_2
_geom_angle_atom_site_label_3
_geom_angle
_geom_angle_site_symmetry_1
_geom_angle_site_symmetry_3
_geom_angle_publ_flag
O2 Tl1 O2 72.71(12) 4_556 3_655 ?
O2 Tl1 O1 72.4(2) 4_556 . ?
O2 Tl1 O1 59.1(2) 3_655 . ?
O2 Tl1 O2 74.9(2) 4_556 2_655 ?
O2 Tl1 O2 72.84(16) 3_655 2_655 ?
O1 Tl1 O2 127.7(2) . 2_655 ?
O2 Tl1 O1 45.9(2) 4_556 4_556 ?
O2 Tl1 O1 117.3(2) 3_655 4_556 ?
O1 Tl1 O1 87.22(17) . 4_556 ?
O2 Tl1 O1 98.0(2) 2_655 4_556 ?
O2 Tl1 O1 134.5(2) 4_556 3 ?
O2 Tl1 O1 113.7(2) 3_655 3 ?
O1 Tl1 O1 74.1(3) . 3 ?
O2 Tl1 O1 150.5(2) 2_655 3 ?
O1 Tl1 O1 103.1(3) 4_556 3 ?
O2 Tl1 O1 122.5(2) 4_556 4_566 ?
O2 Tl1 O1 68.4(2) 3_655 4_566 ?
O1 Tl1 O1 117.1(2) . 4_566 ?
O2 Tl1 O1 54.3(2) 2_655 4_566 ?
O1 Tl1 O1 150.4(3) 4_556 4_566 ?
O1 Tl1 O1 99.9(2) 3 4_566 ?
O2 Tl1 C1 23.4(5) 4_556 4_556 ?
O2 Tl1 C1 96.1(5) 3_655 4_556 ?
O1 Tl1 C1 82.9(4) . 4_556 ?
O2 Tl1 C1 82.7(5) 2_655 4_556 ?
O1 Tl1 C1 23.2(5) 4_556 4_556 ?
O1 Tl1 C1 123.1(5) 3 4_556 ?
O1 Tl1 C1 136.7(5) 4_566 4_556 ?
O2 Tl1 Tl1 115.03(15) 4_556 3_556 ?
O2 Tl1 Tl1 162.33(15) 3_655 3_556 ?
O1 Tl1 Tl1 137.42(17) . 3_556 ?
O2 Tl1 Tl1 93.34(15) 2_655 3_556 ?
O1 Tl1 Tl1 74.75(16) 4_556 3_556 ?
O1 Tl1 Tl1 73.08(16) 3 3_556 ?
O1 Tl1 Tl1 94.75(15) 4_566 3_556 ?
C1 Tl1 Tl1 92.9(4) 4_556 3_556 ?
O2 Tl1 Tl1 90.26(16) 4_556 2_545 ?
O2 Tl1 Tl1 133.47(15) 3_655 2_545 ?
O1 Tl1 Tl1 74.56(17) . 2_545 ?
O2 Tl1 Tl1 144.78(15) 2_655 2_545 ?
O1 Tl1 Tl1 51.80(17) 4_556 2_545 ?
O1 Tl1 Tl1 51.32(15) 3 2_545 ?
O1 Tl1 Tl1 146.94(15) 4_566 2_545 ?
C1 Tl1 Tl1 72.7(5) 4_556 2_545 ?
Tl1 Tl1 Tl1 63.895(16) 3_556 2_545 ?
O2 Tl1 Tl1 164.86(15) 4_556 2 ?
O2 Tl1 Tl1 92.46(16) 3_655 2 ?
O1 Tl1 Tl1 97.73(18) . 2 ?
O2 Tl1 Tl1 104.08(15) 2_655 2 ?
O1 Tl1 Tl1 147.22(16) 4_556 2 ?
O1 Tl1 Tl1 48.67(15) 3 2 ?
O1 Tl1 Tl1 51.26(16) 4_566 2 ?
C1 Tl1 Tl1 170.4(5) 4_556 2 ?
Tl1 Tl1 Tl1 80.044(18) 3_556 2 ?
Tl1 Tl1 Tl1 98.19(2) 2_545 2 ?
O2 Tl1 Tl1 112.89(16) 4_556 4_566 ?
O2 Tl1 Tl1 103.01(15) 3_655 4_566 ?
O1 Tl1 Tl1 160.04(17) . 4_566 ?
O2 Tl1 Tl1 43.11(15) 2_655 4_566 ?
O1 Tl1 Tl1 110.44(17) 4_556 4_566 ?
O1 Tl1 Tl1 109.24(15) 3 4_566 ?
O1 Tl1 Tl1 43.33(16) 4_566 4_566 ?
C1 Tl1 Tl1 109.5(4) 4_556 4_566 ?
Tl1 Tl1 Tl1 59.542(15) 3_556 4_566 ?
Tl1 Tl1 Tl1 123.437(18) 2_545 4_566 ?
Tl1 Tl1 Tl1 72.69(2) 2 4_566 ?
O2 Tl1 Tl1 108.94(15) 4_556 4_565 ?
O2 Tl1 Tl1 45.24(16) 3_655 4_565 ?
O1 Tl1 Tl1 50.04(18) . 4_565 ?
O2 Tl1 Tl1 107.70(15) 2_655 4_565 ?
O1 Tl1 Tl1 137.26(17) 4_556 4_565 ?
O1 Tl1 Tl1 69.15(16) 3 4_565 ?
O1 Tl1 Tl1 68.92(16) 4_566 4_565 ?
C1 Tl1 Tl1 128.3(4) 4_556 4_565 ?
Tl1 Tl1 Tl1 134.853(17) 3_556 4_565 ?
Tl1 Tl1 Tl1 107.31(2) 2_545 4_565 ?
Tl1 Tl1 Tl1 56.563(18) 2 4_565 ?
Tl1 Tl1 Tl1 111.71(2) 4_566 4_565 ?
O2 Tl1 Tl1 38.32(16) 4_556 3_656 ?
O2 Tl1 Tl1 68.10(16) 3_655 3_656 ?
O1 Tl1 Tl1 101.87(18) . 3_656 ?
O2 Tl1 Tl1 36.57(15) 2_655 3_656 ?
O1 Tl1 Tl1 70.15(17) 4_556 3_656 ?
O1 Tl1 Tl1 172.52(15) 3 3_656 ?
O1 Tl1 Tl1 87.51(16) 4_566 3_656 ?
C1 Tl1 Tl1 49.6(5) 4_556 3_656 ?
Tl1 Tl1 Tl1 107.37(2) 3_556 3_656 ?
Tl1 Tl1 Tl1 121.836(15) 2_545 3_656 ?
Tl1 Tl1 Tl1 138.760(14) 2 3_656 ?
Tl1 Tl1 Tl1 76.768(18) 4_566 3_656 ?
Tl1 Tl1 Tl1 113.303(18) 4_565 3_656 ?
C1 O1 Tl1 104.8(10) . . ?
C1 O1 Tl1 89.4(10) . 4 ?
Tl1 O1 Tl1 117.6(3) . 4 ?
C1 O1 Tl1 149.1(11) . 3 ?
Tl1 O1 Tl1 105.9(3) . 3 ?
Tl1 O1 Tl1 79.5(2) 4 3 ?
C1 O1 Tl1 101.1(11) . 4_565 ?
Tl1 O1 Tl1 86.6(2) . 4_565 ?
Tl1 O1 Tl1 150.4(3) 4 4_565 ?
Tl1 O1 Tl1 77.4(2) 3 4_565 ?
C1 O2 Tl1 98.3(12) . 4 ?
C1 O2 Tl1 104.8(11) . 3_655 ?
Tl1 O2 Tl1 147.1(3) 4 3_655 ?
C1 O2 Tl1 104.1(12) . 2_645 ?
Tl1 O2 Tl1 105.1(2) 4 2_645 ?
Tl1 O2 Tl1 91.7(2) 3_655 2_645 ?
O1 C1 O2 122.6(18) . . ?
O1 C1 C1 117(3) . 3_655 ?
O2 C1 C1 120(3) . 3_655 ?
O1 C1 Tl1 67.4(10) . 4 ?
O2 C1 Tl1 58.3(9) . 4 ?
C1 C1 Tl1 165(2) 3_655 4 ?

loop_
_geom_bond_atom_site_label_1
_geom_bond_atom_site_label_2
_geom_bond_distance
_geom_bond_site_symmetry_2
_geom_bond_publ_flag
Tl1 O2 2.747(7) 4_556 ?
Tl1 O2 2.752(8) 3_655 ?
Tl1 O1 2.766(8) . ?
Tl1 O2 2.859(8) 2_655 ?
Tl1 O1 2.950(8) 4_556 ?
Tl1 O1 3.088(9) 3 ?
Tl1 O1 3.090(8) 4_566 ?
Tl1 C1 3.20(2) 4_556 ?
Tl1 Tl1 3.7403(11) 3_556 ?
Tl1 Tl1 3.8636(7) 2_545 ?
Tl1 Tl1 3.8636(7) 2 ?
Tl1 Tl1 4.0249(8) 4_566 ?
Tl1 Tl1 4.0249(8) 4_565 ?
Tl1 Tl1 4.4514(11) 3_656 ?
O1 C1 1.26(3) . ?
O1 Tl1 2.950(8) 4 ?
O1 Tl1 3.088(9) 3 ?
O1 Tl1 3.090(8) 4_565 ?
O2 C1 1.28(2) . ?
O2 Tl1 2.747(7) 4 ?
O2 Tl1 2.752(8) 3_655 ?
O2 Tl1 2.859(8) 2_645 ?
C1 C1 1.50(4) 3_655 ?
C1 Tl1 3.20(2) 4 ?
